data_7238043
loop_
_publ_author_name
'H\"utzler, Wilhelm Maximilian'
'Mossou, Estelle'
'Vollrath, Ronnald'
'Kohagen, Miriam'
'El Ghrissi, Imadine'
'Grininger, Martin'
'Zaccai, Giuseppe'
'Smiatek, Jens'
'Oesterhelt, Dieter'

_publ_section_title
;
 Complex transitions between dihydrate and anhydrate forms of ectoine --
 unexpected behavior of a highly hygroscopic compatible solute in the
 solid state
;
_journal_issue 2
_journal_name_full CrystEngComm
_journal_page_first 169
_journal_page_last 172
_journal_paper_doi 10.1039/C9CE01599J
_journal_volume 22
_journal_year 2020
_chemical_absolute_configuration ad
_chemical_formula_moiety 'C6 H10 N2 O2'
_chemical_formula_sum 'C6 H10 N2 O2'
_chemical_formula_weight 142.16
_chemical_name_common '(S)-2-methyl-3,4,5,6-tetrahydropyrimidine-4-carboxylic acid'
_chemical_name_systematic Ectoine
_chemical_properties_physical Hygroscopic
_space_group_crystal_system monoclinic
_space_group_IT_number 4
_space_group_name_Hall 'P 2yb'
_space_group_name_H-M_alt 'P 1 21 1'
_atom_sites_solution_hydrogens mixed
_audit_creation_method SHELXL-2014/7
_audit_update_record
;
2019-01-15 deposited with the CCDC.	2019-11-21 downloaded from the CCDC.
;
_cell_angle_alpha 90
_cell_angle_beta 90.7911(3)
_cell_angle_gamma 90
_cell_formula_units_Z 4
_cell_length_a 5.21733(4)
_cell_length_b 9.11328(7)
_cell_length_c 14.35413(11)
_cell_measurement_reflns_used 7743
_cell_measurement_temperature 173(2)
_cell_measurement_theta_max 59.935
_cell_measurement_theta_min 3.079
_cell_volume 682.431(9)
_computing_cell_refinement 'APEX3 (Bruker, 2012)'
_computing_data_collection 'APEX3 (Bruker, 2012)'
_computing_data_reduction 'APEX3 (Bruker, 2012)'
_computing_molecular_graphics
;
Mercury (Version 3.3, Macrae et al., 2008) and XP in SHELXTL-Plus (Sheldrick,
2008)
;
_computing_publication_material 'publCIF (Westrip, 2010)'
_computing_structure_refinement 'SHELXL (Sheldrick, 2015)'
_computing_structure_solution 'SHELXS (Sheldrick, 2015)'
_diffrn_ambient_temperature 173(2)
_diffrn_measured_fraction_theta_full 0.971
_diffrn_measured_fraction_theta_max 0.955
_diffrn_measurement_device_type 'Siemens CCD three-circle diffractometer'
_diffrn_measurement_method \w
_diffrn_radiation_type CuK\a
_diffrn_radiation_wavelength 1.54178
_diffrn_reflns_av_R_equivalents 0.0233
_diffrn_reflns_av_unetI/netI 0.0166
_diffrn_reflns_Laue_measured_fraction_full 0.971
_diffrn_reflns_Laue_measured_fraction_max 0.955
_diffrn_reflns_limit_h_max 6
_diffrn_reflns_limit_h_min -5
_diffrn_reflns_limit_k_max 9
_diffrn_reflns_limit_k_min -10
_diffrn_reflns_limit_l_max 16
_diffrn_reflns_limit_l_min -16
_diffrn_reflns_number 10356
_diffrn_reflns_point_group_measured_fraction_full 0.882
_diffrn_reflns_point_group_measured_fraction_max 0.863
_diffrn_reflns_theta_full 68.000
_diffrn_reflns_theta_max 69.929
_diffrn_reflns_theta_min 3.079
_exptl_absorpt_coefficient_mu 0.879
_exptl_absorpt_correction_T_max 1.000
_exptl_absorpt_correction_T_min 0.897
_exptl_absorpt_correction_type multi-scan
_exptl_absorpt_process_details 'SADABS (Sheldrick, 1996)'
_exptl_crystal_colour colourless
_exptl_crystal_density_diffrn 1.384
_exptl_crystal_description needle
_exptl_crystal_F_000 304
_exptl_crystal_recrystallization_method 'Re-crystallisation from solvent: N,N-dimethylformamide (DMF)'
_exptl_crystal_size_max 0.330
_exptl_crystal_size_mid 0.260
_exptl_crystal_size_min 0.150
_refine_diff_density_max 0.268
_refine_diff_density_min -0.364
_refine_diff_density_rms 0.111
_refine_ls_abs_structure_details
; 
 Flack x determined using 907 quotients [(I+)-(I-)]/[(I+)+(I-)] 
 (Parsons, Flack and Wagner, Acta Cryst. B69 (2013) 249-259). 
;
_refine_ls_abs_structure_Flack 0.06(9)
_refine_ls_extinction_method none
_refine_ls_goodness_of_fit_ref 1.170
_refine_ls_hydrogen_treatment mixed
_refine_ls_matrix_type full
_refine_ls_number_parameters 195
_refine_ls_number_reflns 2230
_refine_ls_number_restraints 5
_refine_ls_restrained_S_all 1.169
_refine_ls_R_factor_all 0.0405
_refine_ls_R_factor_gt 0.0405
_refine_ls_shift/su_max 0.001
_refine_ls_shift/su_mean 0.000
_refine_ls_structure_factor_coef Fsqd
_refine_ls_weighting_details 'w=1/[\s^2^(Fo^2^)+(0.0644P)^2^+0.2633P] where P=(Fo^2^+2Fc^2^)/3'
_refine_ls_weighting_scheme calc
_refine_ls_wR_factor_gt 0.1120
_refine_ls_wR_factor_ref 0.1120
_reflns_Friedel_coverage 0.692
_reflns_Friedel_fraction_full 0.780
_reflns_Friedel_fraction_max 0.757
_reflns_number_gt 2229
_reflns_number_total 2230
_reflns_threshold_expression 'I > 2\s(I)'
_cod_data_source_file c9ce01599j2.cif
_cod_data_source_block mhmg1_2
_cod_depositor_comments
;Adding full bibliography for 7238043--7238045.cif.

 Adding full bibliography for 7238043--7238045.cif.
;
_cod_original_sg_symbol_H-M 'P 21'
_cod_database_code 7238043
_shelx_shelxl_version_number 2014/7
_shelx_space_group_comment
; 
The symmetry employed for this shelxl refinement is uniquely defined 
by the following loop, which should always be used as a source of 
symmetry information in preference to the above space-group names. 
They are only intended as comments. 
;
_shelx_estimated_absorpt_t_min 0.760
_shelx_estimated_absorpt_t_max 0.879

loop_
_space_group_symop_operation_xyz
'x, y, z'
'-x, y+1/2, -z'

loop_
_atom_site_label
_atom_site_type_symbol
_atom_site_fract_x
_atom_site_fract_y
_atom_site_fract_z
_atom_site_U_iso_or_equiv
_atom_site_adp_type
_atom_site_occupancy
_atom_site_site_symmetry_order
_atom_site_calc_flag
_atom_site_refinement_flags_posn
_atom_site_refinement_flags_adp
N1A N 0.1686(5) 0.7849(3) 0.43193(17) 0.0241(6) Uani 1 1 d D .
H1A H 0.110(6) 0.790(4) 0.4903(18) 0.029 Uiso 1 1 d D U
C2A C 0.3498(5) 0.6908(3) 0.41216(19) 0.0215(6) Uani 1 1 d . .
C21A C 0.4658(6) 0.5990(4) 0.4882(2) 0.0319(8) Uani 1 1 d . .
H21A H 0.4193 0.6398 0.5489 0.048 Uiso 1 1 calc R U
H21B H 0.6528 0.5988 0.4826 0.048 Uiso 1 1 calc R U
H21C H 0.4013 0.4983 0.4831 0.048 Uiso 1 1 calc R U
N3A N 0.4337(5) 0.6737(3) 0.32616(16) 0.0201(5) Uani 1 1 d D .
H3A H 0.565(5) 0.620(4) 0.318(2) 0.024 Uiso 1 1 d D U
C4A C 0.3137(5) 0.7500(3) 0.24697(18) 0.0191(6) Uani 1 1 d . .
H4A H 0.1577 0.6934 0.2276 0.023 Uiso 1 1 calc R U
C41A C 0.4963(6) 0.7538(3) 0.1640(2) 0.0225(6) Uani 1 1 d . .
O41A O 0.6760(5) 0.6663(3) 0.16333(18) 0.0493(8) Uani 1 1 d . .
O42A O 0.4389(5) 0.8446(3) 0.10141(15) 0.0346(6) Uani 1 1 d . .
C5A C 0.2271(6) 0.9004(3) 0.2798(2) 0.0251(7) Uani 1 1 d . .
H5A1 H 0.1348 0.9515 0.2286 0.030 Uiso 1 1 calc R U
H5A2 H 0.3783 0.9602 0.2978 0.030 Uiso 1 1 calc R U
C6A C 0.0504(6) 0.8828(4) 0.3633(2) 0.0274(7) Uani 1 1 d . .
H6A1 H 0.0190 0.9799 0.3920 0.033 Uiso 1 1 calc R U
H6A2 H -0.1164 0.8420 0.3423 0.033 Uiso 1 1 calc R U
N1B N 1.3198(5) 0.3307(3) 0.06380(17) 0.0218(6) Uani 1 1 d D .
H1B H 1.396(6) 0.334(4) 0.0096(18) 0.026 Uiso 1 1 d D U
C2B C 1.1307(5) 0.4208(3) 0.08167(18) 0.0189(6) Uani 1 1 d . .
C21B C 1.0449(6) 0.5261(4) 0.0084(2) 0.0286(8) Uani 1 1 d . .
H21D H 0.9125 0.4801 -0.0309 0.043 Uiso 1 1 calc R U
H21E H 1.1911 0.5535 -0.0301 0.043 Uiso 1 1 calc R U
H21F H 0.9745 0.6141 0.0378 0.043 Uiso 1 1 calc R U
N3B N 1.0117(5) 0.4186(3) 0.16242(16) 0.0192(5) Uani 1 1 d D .
H3B H 0.899(6) 0.483(4) 0.181(2) 0.023 Uiso 1 1 d D U
C4B C 1.0813(5) 0.3143(3) 0.23602(19) 0.0188(6) Uani 1 1 d . .
H4B H 0.9922 0.2195 0.2222 0.023 Uiso 1 1 calc R U
C41B C 0.9945(5) 0.3673(3) 0.3322(2) 0.0211(6) Uani 1 1 d . .
O41B O 0.8855(4) 0.4873(3) 0.33763(14) 0.0281(5) Uani 1 1 d . .
O42B O 1.0452(5) 0.2781(3) 0.39672(15) 0.0366(6) Uani 1 1 d . .
C5B C 1.3702(5) 0.2874(3) 0.23084(19) 0.0200(6) Uani 1 1 d . .
H5B1 H 1.4642 0.3795 0.2444 0.024 Uiso 1 1 calc R U
H5B2 H 1.4228 0.2131 0.2776 0.024 Uiso 1 1 calc R U
C6B C 1.4337(5) 0.2337(3) 0.1338(2) 0.0217(6) Uani 1 1 d . .
H6B1 H 1.6220 0.2312 0.1263 0.026 Uiso 1 1 calc R U
H6B2 H 1.3671 0.1329 0.1250 0.026 Uiso 1 1 calc R U

loop_
_atom_site_aniso_label
_atom_site_aniso_U_11
_atom_site_aniso_U_22
_atom_site_aniso_U_33
_atom_site_aniso_U_23
_atom_site_aniso_U_13
_atom_site_aniso_U_12
N1A 0.0293(13) 0.0267(14) 0.0164(11) -0.0017(11) 0.0072(10) 0.0001(11)
C2A 0.0235(14) 0.0230(15) 0.0180(13) -0.0016(12) 0.0039(11) -0.0046(12)
C21A 0.0356(17) 0.041(2) 0.0195(16) 0.0071(14) 0.0043(13) 0.0045(15)
N3A 0.0251(12) 0.0205(13) 0.0147(11) 0.0005(10) 0.0044(9) 0.0023(10)
C4A 0.0235(14) 0.0190(14) 0.0150(12) 0.0006(11) 0.0031(10) -0.0007(11)
C41A 0.0272(14) 0.0219(16) 0.0184(14) -0.0003(12) 0.0065(12) 0.0025(12)
O41A 0.0567(16) 0.0587(18) 0.0332(13) 0.0180(13) 0.0242(12) 0.0356(15)
O42A 0.0447(13) 0.0374(14) 0.0221(11) 0.0102(10) 0.0138(10) 0.0151(11)
C5A 0.0329(15) 0.0212(16) 0.0215(14) 0.0029(12) 0.0088(12) 0.0048(12)
C6A 0.0314(15) 0.0285(18) 0.0225(15) 0.0007(13) 0.0087(13) 0.0062(14)
N1B 0.0240(12) 0.0254(14) 0.0162(11) -0.0026(10) 0.0054(9) -0.0011(10)
C2B 0.0220(13) 0.0204(15) 0.0143(12) -0.0028(11) 0.0018(10) -0.0052(11)
C21B 0.0350(18) 0.0312(19) 0.0198(15) 0.0056(13) 0.0032(13) 0.0021(13)
N3B 0.0210(11) 0.0199(13) 0.0167(11) 0.0010(10) 0.0033(9) 0.0032(10)
C4B 0.0219(13) 0.0180(14) 0.0166(13) -0.0006(11) 0.0021(10) -0.0026(11)
C41B 0.0223(13) 0.0262(16) 0.0150(14) -0.0005(11) 0.0039(11) -0.0007(12)
O41B 0.0312(11) 0.0299(13) 0.0233(11) -0.0054(9) 0.0036(9) 0.0074(10)
O42B 0.0517(14) 0.0387(14) 0.0198(11) 0.0115(10) 0.0136(10) 0.0142(12)
C5B 0.0213(13) 0.0208(15) 0.0179(13) -0.0021(11) 0.0007(10) 0.0009(12)
C6B 0.0212(13) 0.0215(15) 0.0226(14) -0.0035(11) 0.0034(11) 0.0022(12)

loop_
_atom_type_symbol
_atom_type_description
_atom_type_scat_dispersion_real
_atom_type_scat_dispersion_imag
_atom_type_scat_source
C C 0.0181 0.0091 'International Tables Vol C Tables 4.2.6.8 and 6.1.1.4'
H H 0.0000 0.0000 'International Tables Vol C Tables 4.2.6.8 and 6.1.1.4'
N N 0.0311 0.0180 'International Tables Vol C Tables 4.2.6.8 and 6.1.1.4'
O O 0.0492 0.0322 'International Tables Vol C Tables 4.2.6.8 and 6.1.1.4'

loop_
_geom_angle_atom_site_label_1
_geom_angle_atom_site_label_2
_geom_angle_atom_site_label_3
_geom_angle
C2A N1A C6A 123.6(2)
C2A N1A H1A 120(2)
C6A N1A H1A 117(2)
N1A C2A N3A 121.8(3)
N1A C2A C21A 119.6(3)
N3A C2A C21A 118.6(3)
C2A C21A H21A 109.5
C2A C21A H21B 109.5
H21A C21A H21B 109.5
C2A C21A H21C 109.5
H21A C21A H21C 109.5
H21B C21A H21C 109.5
C2A N3A C4A 121.6(2)
C2A N3A H3A 118(2)
C4A N3A H3A 120(2)
N3A C4A C5A 108.3(2)
N3A C4A C41A 110.4(2)
C5A C4A C41A 114.2(2)
N3A C4A H4A 107.9
C5A C4A H4A 107.9
C41A C4A H4A 107.9
O41A C41A O42A 126.5(3)
O41A C41A C4A 118.2(3)
O42A C41A C4A 115.2(2)
C4A C5A C6A 109.5(2)
C4A C5A H5A1 109.8
C6A C5A H5A1 109.8
C4A C5A H5A2 109.8
C6A C5A H5A2 109.8
H5A1 C5A H5A2 108.2
N1A C6A C5A 109.8(2)
N1A C6A H6A1 109.7
C5A C6A H6A1 109.7
N1A C6A H6A2 109.7
C5A C6A H6A2 109.7
H6A1 C6A H6A2 108.2
C2B N1B C6B 123.0(2)
C2B N1B H1B 120(2)
C6B N1B H1B 117(2)
N1B C2B N3B 121.7(3)
N1B C2B C21B 119.0(2)
N3B C2B C21B 119.3(3)
C2B C21B H21D 109.5
C2B C21B H21E 109.5
H21D C21B H21E 109.5
C2B C21B H21F 109.5
H21D C21B H21F 109.5
H21E C21B H21F 109.5
C2B N3B C4B 121.8(2)
C2B N3B H3B 126(2)
C4B N3B H3B 112(2)
N3B C4B C5B 107.7(2)
N3B C4B C41B 111.8(2)
C5B C4B C41B 113.4(2)
N3B C4B H4B 107.9
C5B C4B H4B 107.9
C41B C4B H4B 107.9
O41B C41B O42B 128.2(3)
O41B C41B C4B 118.5(3)
O42B C41B C4B 113.4(3)
C6B C5B C4B 108.9(2)
C6B C5B H5B1 109.9
C4B C5B H5B1 109.9
C6B C5B H5B2 109.9
C4B C5B H5B2 109.9
H5B1 C5B H5B2 108.3
N1B C6B C5B 110.2(2)
N1B C6B H6B1 109.6
C5B C6B H6B1 109.6
N1B C6B H6B2 109.6
C5B C6B H6B2 109.6
H6B1 C6B H6B2 108.1

loop_
_geom_bond_atom_site_label_1
_geom_bond_atom_site_label_2
_geom_bond_distance
N1A C2A 1.310(4)
N1A C6A 1.459(4)
N1A H1A 0.90(2)
C2A N3A 1.325(4)
C2A C21A 1.497(4)
C21A H21A 0.9800
C21A H21B 0.9800
C21A H21C 0.9800
N3A C4A 1.466(4)
N3A H3A 0.85(2)
C4A C5A 1.519(4)
C4A C41A 1.535(4)
C4A H4A 1.0000
C41A O41A 1.231(4)
C41A O42A 1.255(4)
C5A C6A 1.531(4)
C5A H5A1 0.9900
C5A H5A2 0.9900
C6A H6A1 0.9900
C6A H6A2 0.9900
N1B C2B 1.312(4)
N1B C6B 1.458(4)
N1B H1B 0.88(2)
C2B N3B 1.323(4)
C2B C21B 1.488(4)
C21B H21D 0.9800
C21B H21E 0.9800
C21B H21F 0.9800
N3B C4B 1.463(4)
N3B H3B 0.87(2)
C4B C5B 1.530(4)
C4B C41B 1.537(4)
C4B H4B 1.0000
C41B O41B 1.236(4)
C41B O42B 1.258(4)
C5B C6B 1.518(4)
C5B H5B1 0.9900
C5B H5B2 0.9900
C6B H6B1 0.9900
C6B H6B2 0.9900

loop_
_geom_hbond_atom_site_label_D
_geom_hbond_atom_site_label_H
_geom_hbond_atom_site_label_A
_geom_hbond_distance_DH
_geom_hbond_distance_HA
_geom_hbond_distance_DA
_geom_hbond_angle_DHA
_geom_hbond_site_symmetry_A
N1A H1A O42B 0.90(2) 1.83(2) 2.715(3) 171(4) 2_656
N3A H3A O41B 0.85(2) 2.08(2) 2.908(3) 164(3) .
N1B H1B O42A 0.88(2) 1.83(2) 2.703(3) 178(4) 2_745
N3B H3B O41A 0.87(2) 2.05(3) 2.857(4) 153(3) .

loop_
_geom_torsion_atom_site_label_1
_geom_torsion_atom_site_label_2
_geom_torsion_atom_site_label_3
_geom_torsion_atom_site_label_4
_geom_torsion
C6A N1A C2A N3A -2.6(5)
C6A N1A C2A C21A 177.7(3)
N1A C2A N3A C4A -5.3(4)
C21A C2A N3A C4A 174.5(3)
C2A N3A C4A C5A 35.0(4)
C2A N3A C4A C41A 160.8(3)
N3A C4A C41A O41A 18.4(4)
C5A C4A C41A O41A 140.7(3)
N3A C4A C41A O42A -164.0(3)
C5A C4A C41A O42A -41.7(4)
N3A C4A C5A C6A -55.6(3)
C41A C4A C5A C6A -179.0(3)
C2A N1A C6A C5A -20.7(4)
C4A C5A C6A N1A 49.1(4)
C6B N1B C2B N3B -7.4(4)
C6B N1B C2B C21B 173.9(3)
N1B C2B N3B C4B -0.9(4)
C21B C2B N3B C4B 177.9(3)
C2B N3B C4B C5B 33.4(3)
C2B N3B C4B C41B 158.6(3)
N3B C4B C41B O41B -1.4(4)
C5B C4B C41B O41B 120.6(3)
N3B C4B C41B O42B 178.1(2)
C5B C4B C41B O42B -59.9(3)
N3B C4B C5B C6B -56.6(3)
C41B C4B C5B C6B 179.2(2)
C2B N1B C6B C5B -19.1(4)
C4B C5B C6B N1B 50.3(3)
